data_7134207
loop_
_publ_author_name
'Singh, Shashank'
'Kundu, Arindam'
'Empel, Claire'
'Koenigs, Rene M.'
'Singh, Ravi Prakash'

_publ_section_title
;
 A radical approach towards polarity-reversed para-substitution of
 electron-deficient arenes
;
_journal_name_full 'Chemical Communications'
_journal_paper_doi 10.1039/D4CC04914D
_journal_year 2025
_chemical_formula_moiety 'C19 H11 F3 N2'
_chemical_formula_sum 'C19 H11 F3 N2'
_chemical_formula_weight 324.30
_space_group_crystal_system monoclinic
_space_group_IT_number 14
_space_group_name_Hall '-P 2ybc'
_space_group_name_H-M_alt 'P 1 21/c 1'
_atom_sites_solution_hydrogens geom
_audit_creation_date 2023-12-29
_audit_creation_method
;
Olex2 1.5
(compiled 2023.02.24 svn.rf166f9f3 for OlexSys, GUI svn.r6725)
;
_audit_update_record
;
2023-12-29 deposited with the CCDC.	2025-01-31 downloaded from the CCDC.
;
_cell_angle_alpha 90
_cell_angle_beta 101.895(3)
_cell_angle_gamma 90
_cell_formula_units_Z 4
_cell_length_a 13.1854(9)
_cell_length_b 8.7585(6)
_cell_length_c 14.5343(11)
_cell_measurement_reflns_used 4943
_cell_measurement_temperature 303(2)
_cell_measurement_theta_max 20.54
_cell_measurement_theta_min 2.73
_cell_volume 1642.4(2)
_computing_cell_refinement 'SAINT V8.40B (?, 2016)'
_computing_data_reduction 'SAINT V8.40B (?, 2016)'
_computing_molecular_graphics 'Olex2 1.5 (Dolomanov et al., 2009)'
_computing_publication_material 'Olex2 1.5 (Dolomanov et al., 2009)'
_computing_structure_refinement 'XL  (Sheldrick, 2008)'
_diffrn_ambient_temperature 303.00
_diffrn_measured_fraction_theta_full 0.999
_diffrn_measured_fraction_theta_max 0.998
_diffrn_measurement_device_type 'Bruker APEX-II CCD'
_diffrn_measurement_method '\f and \w scans'
_diffrn_radiation_type MoK\a
_diffrn_radiation_wavelength 0.71073
_diffrn_reflns_av_R_equivalents 0.0993
_diffrn_reflns_av_unetI/netI 0.0569
_diffrn_reflns_Laue_measured_fraction_full 0.999
_diffrn_reflns_Laue_measured_fraction_max 0.998
_diffrn_reflns_limit_h_max 17
_diffrn_reflns_limit_h_min -17
_diffrn_reflns_limit_k_max 11
_diffrn_reflns_limit_k_min -11
_diffrn_reflns_limit_l_max 19
_diffrn_reflns_limit_l_min -19
_diffrn_reflns_number 53234
_diffrn_reflns_point_group_measured_fraction_full 0.999
_diffrn_reflns_point_group_measured_fraction_max 0.998
_diffrn_reflns_theta_full 25.242
_diffrn_reflns_theta_max 28.336
_diffrn_reflns_theta_min 2.731
_diffrn_source_current 1.4
_diffrn_source_power 0.07
_diffrn_source_voltage 50.0
_diffrn_standards_number 0
_exptl_absorpt_coefficient_mu 0.102
_exptl_absorpt_correction_T_max 0.7457
_exptl_absorpt_correction_T_min 0.6414
_exptl_absorpt_correction_type multi-scan
_exptl_absorpt_process_details
;
SADABS-2016/2 (Bruker,2016/2) was used for absorption correction.
wR2(int) was 0.0992 before and 0.0742 after correction.
The Ratio of minimum to maximum transmission is 0.8601.
The \l/2 correction factor is Not present.
;
_exptl_crystal_colour 'clear whiteish white'
_exptl_crystal_colour_lustre clear
_exptl_crystal_colour_modifier whiteish
_exptl_crystal_colour_primary white
_exptl_crystal_density_diffrn 1.311
_exptl_crystal_description block
_exptl_crystal_F_000 664
_exptl_crystal_size_max 0.013
_exptl_crystal_size_mid 0.012
_exptl_crystal_size_min 0.012
_refine_diff_density_max 0.483
_refine_diff_density_min -0.339
_refine_diff_density_rms 0.048
_refine_ls_extinction_method none
_refine_ls_goodness_of_fit_ref 1.050
_refine_ls_hydrogen_treatment constr
_refine_ls_matrix_type full
_refine_ls_number_parameters 214
_refine_ls_number_reflns 4093
_refine_ls_number_restraints 3
_refine_ls_restrained_S_all 1.066
_refine_ls_R_factor_all 0.1351
_refine_ls_R_factor_gt 0.0826
_refine_ls_shift/su_max 0.000
_refine_ls_shift/su_mean 0.000
_refine_ls_structure_factor_coef Fsqd
_refine_ls_weighting_details 'w=1/[\s^2^(Fo^2^)+(0.1322P)^2^+0.6936P] where P=(Fo^2^+2Fc^2^)/3'
_refine_ls_weighting_scheme calc
_refine_ls_wR_factor_gt 0.2457
_refine_ls_wR_factor_ref 0.2981
_reflns_Friedel_coverage 0.000
_reflns_number_gt 2137
_reflns_number_total 4093
_reflns_threshold_expression 'I > 2\s(I)'
_cod_data_source_file d4cc04914d2.cif
_cod_data_source_block fdfgdh_0m_a
_cod_database_code 7134207
_shelx_shelxl_version_number 2019/1
_shelx_space_group_comment
;
The symmetry employed for this shelxl refinement is uniquely defined
by the following loop, which should always be used as a source of
symmetry information in preference to the above space-group names.
They are only intended as comments.
;
_shelx_estimated_absorpt_t_max 0.999
_shelx_estimated_absorpt_t_min 0.999
_olex2_refinement_description
;
1. Fixed Uiso
 At 1.2 times of:
  All C(H) groups
2. Restrained distances
 C18-F2 \\sim C18-F2A
 with sigma of 0.04
 C18-F3 \\sim C18-F3A
 with sigma of 0.02
 F2-F3 \\sim F2-F3A
 with sigma of 0.02
 C18-F1 \\sim C18-F1A
 with sigma of 0.02
 F1-F3 \\sim F1A-F3
 with sigma of 0.02
3. Uiso/Uaniso restraints and constraints
Uanis(F2) = Uanis(F3A) = Uanis(F3) = Uanis(F1) = Uanis(F1A) = Uanis(F2A)
4. Others
 Fixed Sof: F1(0.5) F2(0.5) F3(0.5) F2A(0.5) F3A(0.5) F1A(0.5)
5.a Aromatic/amide H refined with riding coordinates:
 C2(H2), C3(H3), C5(H5), C7(H7), C10(H10), C11(H11), C12(H12), C13(H13),
 C15(H15), C16(H16), C17(H17)
;
_olex2_submission_special_instructions 'No special instructions were received'

loop_
_space_group_symop_operation_xyz
'x, y, z'
'-x, y+1/2, -z+1/2'
'-x, -y, -z'
'x, -y-1/2, z-1/2'

loop_
_atom_site_label
_atom_site_type_symbol
_atom_site_fract_x
_atom_site_fract_y
_atom_site_fract_z
_atom_site_U_iso_or_equiv
_atom_site_adp_type
_atom_site_occupancy
_atom_site_site_symmetry_order
_atom_site_calc_flag
_atom_site_refinement_flags_posn
_atom_site_refinement_flags_adp
_atom_site_refinement_flags_occupancy
_atom_site_disorder_assembly
_atom_site_disorder_group
C1 C 0.1489(2) 0.0725(3) 0.38449(18) 0.0592(7) Uani 1 1 d . . . . .
C19 C 0.1806(2) 0.0965(3) 0.48745(18) 0.0613(7) Uani 1 1 d . . . . .
C2 C 0.2310(2) 0.2363(3) 0.5249(2) 0.0694(8) Uani 1 1 d . . . . .
H2 H 0.239631 0.252137 0.589318 0.083 Uiso 1 1 calc R U . . .
C3 C 0.2661(2) 0.3444(3) 0.4750(2) 0.0671(7) Uani 1 1 d . . . . .
H3 H 0.254375 0.331630 0.410187 0.080 Uiso 1 1 calc R U . . .
C4 C 0.1646(2) -0.0158(3) 0.5478(2) 0.0671(7) Uani 1 1 d . . . . .
N006 N 0.0667(3) -0.2660(4) 0.4983(2) 0.1024(11) Uani 1 1 d . . . . .
C5 C 0.0867(2) 0.1780(4) 0.3284(2) 0.0712(8) Uani 1 1 d . . . . .
H5 H 0.065727 0.265706 0.355421 0.085 Uiso 1 1 calc R U . . .
C6 C 0.3217(2) 0.4818(3) 0.5147(2) 0.0702(8) Uani 1 1 d . . . . .
C7 C 0.1800(2) -0.0563(4) 0.3422(2) 0.0711(8) Uani 1 1 d . . . . .
H7 H 0.221882 -0.128709 0.378341 0.085 Uiso 1 1 calc R U . . .
C8 C 0.1103(3) -0.1551(4) 0.5179(2) 0.0749(8) Uani 1 1 d . . . . .
C9 C 0.1981(3) -0.0023(4) 0.6475(2) 0.0834(10) Uani 1 1 d . . . . .
N00C N 0.2248(3) 0.0056(4) 0.7265(2) 0.1154(12) Uani 1 1 d . . . . .
C10 C 0.0556(3) 0.1548(4) 0.2335(2) 0.0798(9) Uani 1 1 d . . . . .
H10 H 0.013257 0.226411 0.196942 0.096 Uiso 1 1 calc R U . . .
C11 C 0.1488(3) -0.0770(4) 0.2465(2) 0.0825(9) Uani 1 1 d . . . . .
H11 H 0.170550 -0.163022 0.218413 0.099 Uiso 1 1 calc R U . . .
C12 C 0.0859(3) 0.0281(4) 0.1922(2) 0.0847(10) Uani 1 1 d . . . . .
H12 H 0.064315 0.012772 0.127771 0.102 Uiso 1 1 calc R U . . .
C13 C 0.3645(3) 0.5776(4) 0.4582(3) 0.0902(11) Uani 1 1 d . . . . .
H13 H 0.354467 0.557175 0.394157 0.108 Uiso 1 1 calc R U . . .
C14 C 0.4354(3) 0.7352(4) 0.5888(3) 0.1006(13) Uani 1 1 d . . . . .
C15 C 0.3345(3) 0.5187(4) 0.6089(3) 0.0934(11) Uani 1 1 d . . . . .
H15 H 0.304638 0.456866 0.648094 0.112 Uiso 1 1 calc R U . . .
C16 C 0.4217(4) 0.7027(5) 0.4944(3) 0.1085(14) Uani 1 1 d . . . . .
H16 H 0.451150 0.765227 0.455286 0.130 Uiso 1 1 calc R U . . .
C17 C 0.3901(4) 0.6441(5) 0.6457(3) 0.1076(13) Uani 1 1 d . . . . .
H17 H 0.397240 0.667493 0.709081 0.129 Uiso 1 1 calc R U . . .
C18 C 0.4965(6) 0.8621(7) 0.6321(5) 0.150(2) Uani 1 1 d D . . . .
F1 F 0.4895(5) 0.8895(7) 0.7268(5) 0.1519(14) Uani 0.5 1 d D . P A 1
F2 F 0.5658(6) 0.9135(9) 0.5612(5) 0.1519(14) Uani 0.5 1 d D . P A 1
F3 F 0.5802(5) 0.8234(7) 0.6956(5) 0.1519(14) Uani 0.5 1 d D . P A 1
F2A F 0.4365(6) 1.0002(9) 0.6003(6) 0.1519(14) Uani 0.5 1 d D . P A 2
F3A F 0.5785(6) 0.8988(9) 0.6180(6) 0.1519(14) Uani 0.5 1 d D . P A 2
F1A F 0.4602(6) 0.9892(10) 0.6469(6) 0.1519(14) Uani 0.5 1 d D . P A 2

loop_
_atom_site_aniso_label
_atom_site_aniso_U_11
_atom_site_aniso_U_22
_atom_site_aniso_U_33
_atom_site_aniso_U_23
_atom_site_aniso_U_13
_atom_site_aniso_U_12
C1 0.0666(15) 0.0532(14) 0.0572(14) 0.0030(11) 0.0114(11) -0.0018(12)
C19 0.0699(16) 0.0560(15) 0.0555(14) 0.0019(11) 0.0074(12) 0.0049(12)
C2 0.089(2) 0.0596(16) 0.0567(15) -0.0024(12) 0.0087(14) 0.0016(14)
C3 0.0781(18) 0.0606(16) 0.0599(15) 0.0006(13) 0.0080(13) 0.0000(13)
C4 0.0786(18) 0.0655(17) 0.0540(15) 0.0029(12) 0.0061(12) 0.0015(14)
N006 0.144(3) 0.087(2) 0.0725(19) 0.0051(15) 0.0153(18) -0.039(2)
C5 0.0838(19) 0.0663(17) 0.0596(16) -0.0005(13) 0.0060(14) 0.0100(15)
C6 0.0824(19) 0.0601(16) 0.0627(16) 0.0002(13) 0.0024(14) 0.0006(14)
C7 0.085(2) 0.0598(16) 0.0701(18) 0.0003(13) 0.0205(15) 0.0014(14)
C8 0.101(2) 0.0652(18) 0.0561(16) 0.0073(13) 0.0096(15) -0.0093(16)
C9 0.117(3) 0.0690(19) 0.0604(18) 0.0075(14) 0.0083(17) -0.0091(17)
N00C 0.173(3) 0.104(3) 0.0587(17) 0.0053(16) -0.0002(18) -0.018(2)
C10 0.091(2) 0.081(2) 0.0619(17) 0.0078(15) 0.0036(15) 0.0040(17)
C11 0.111(3) 0.0701(19) 0.072(2) -0.0133(16) 0.0303(18) -0.0045(18)
C12 0.113(3) 0.086(2) 0.0547(16) -0.0044(16) 0.0151(16) -0.016(2)
C13 0.118(3) 0.071(2) 0.073(2) 0.0115(16) -0.0005(18) -0.0147(19)
C14 0.106(3) 0.066(2) 0.113(3) -0.002(2) -0.017(2) -0.0097(19)
C15 0.127(3) 0.076(2) 0.074(2) -0.0093(16) 0.0149(19) -0.020(2)
C16 0.131(3) 0.078(2) 0.106(3) 0.016(2) 0.000(3) -0.030(2)
C17 0.144(4) 0.084(2) 0.085(2) -0.018(2) 0.002(2) -0.017(2)
C18 0.168(5) 0.100(4) 0.156(5) -0.008(3) -0.027(4) -0.053(4)
F1 0.142(2) 0.116(2) 0.176(4) -0.048(2) -0.017(3) -0.0366(17)
F2 0.142(2) 0.116(2) 0.176(4) -0.048(2) -0.017(3) -0.0366(17)
F3 0.142(2) 0.116(2) 0.176(4) -0.048(2) -0.017(3) -0.0366(17)
F2A 0.142(2) 0.116(2) 0.176(4) -0.048(2) -0.017(3) -0.0366(17)
F3A 0.142(2) 0.116(2) 0.176(4) -0.048(2) -0.017(3) -0.0366(17)
F1A 0.142(2) 0.116(2) 0.176(4) -0.048(2) -0.017(3) -0.0366(17)

loop_
_atom_type_symbol
_atom_type_description
_atom_type_scat_dispersion_real
_atom_type_scat_dispersion_imag
_atom_type_scat_source
C C 0.0033 0.0016 'International Tables Vol C Tables 4.2.6.8 and 6.1.1.4'
H H 0.0000 0.0000 'International Tables Vol C Tables 4.2.6.8 and 6.1.1.4'
F F 0.0171 0.0103 'International Tables Vol C Tables 4.2.6.8 and 6.1.1.4'
N N 0.0061 0.0033 'International Tables Vol C Tables 4.2.6.8 and 6.1.1.4'

loop_
_geom_angle_atom_site_label_1
_geom_angle_atom_site_label_2
_geom_angle_atom_site_label_3
_geom_angle
_geom_angle_site_symmetry_1
_geom_angle_site_symmetry_3
_geom_angle_publ_flag
C5 C1 C19 120.6(2) . . ?
C5 C1 C7 118.4(3) . . ?
C7 C1 C19 121.0(2) . . ?
C2 C19 C1 120.8(2) . . ?
C4 C19 C1 119.9(2) . . ?
C4 C19 C2 119.3(2) . . ?
C19 C2 H2 117.2 . . ?
C3 C2 C19 125.6(3) . . ?
C3 C2 H2 117.2 . . ?
C2 C3 H3 117.5 . . ?
C2 C3 C6 124.9(3) . . ?
C6 C3 H3 117.5 . . ?
C19 C4 C8 123.5(3) . . ?
C19 C4 C9 122.4(3) . . ?
C9 C4 C8 114.0(3) . . ?
C1 C5 H5 119.6 . . ?
C10 C5 C1 120.8(3) . . ?
C10 C5 H5 119.6 . . ?
C13 C6 C3 120.0(3) . . ?
C13 C6 C15 117.9(3) . . ?
C15 C6 C3 122.0(3) . . ?
C1 C7 H7 120.0 . . ?
C11 C7 C1 120.1(3) . . ?
C11 C7 H7 120.0 . . ?
N006 C8 C4 176.9(3) . . ?
N00C C9 C4 178.8(4) . . ?
C5 C10 H10 119.6 . . ?
C12 C10 C5 120.7(3) . . ?
C12 C10 H10 119.6 . . ?
C7 C11 H11 119.6 . . ?
C12 C11 C7 120.7(3) . . ?
C12 C11 H11 119.6 . . ?
C10 C12 C11 119.3(3) . . ?
C10 C12 H12 120.3 . . ?
C11 C12 H12 120.3 . . ?
C6 C13 H13 119.4 . . ?
C16 C13 C6 121.3(4) . . ?
C16 C13 H13 119.4 . . ?
C16 C14 C18 122.8(5) . . ?
C17 C14 C16 119.8(4) . . ?
C17 C14 C18 117.5(5) . . ?
C6 C15 H15 119.3 . . ?
C17 C15 C6 121.4(4) . . ?
C17 C15 H15 119.3 . . ?
C13 C16 C14 119.7(4) . . ?
C13 C16 H16 120.1 . . ?
C14 C16 H16 120.1 . . ?
C14 C17 H17 120.1 . . ?
C15 C17 C14 119.9(4) . . ?
C15 C17 H17 120.1 . . ?
C14 C18 F2 106.5(5) . . ?
C14 C18 F2A 106.4(5) . . ?
F1 C18 C14 114.3(6) . . ?
F1 C18 F2 138.4(5) . . ?
F3 C18 C14 114.6(5) . . ?
F3 C18 F1 65.1(5) . . ?
F3 C18 F2 90.9(7) . . ?
F3A C18 C14 125.7(7) . . ?
F3A C18 F2A 100.0(7) . . ?
F3A C18 F1A 100.6(7) . . ?
F1A C18 C14 124.3(7) . . ?
F1A C18 F2A 28.0(5) . . ?
C18 F3 F1 60.3(5) . . ?
F1A F2A C18 58.1(11) . . ?
F2A F1A C18 93.9(12) . . ?

loop_
_geom_bond_atom_site_label_1
_geom_bond_atom_site_label_2
_geom_bond_distance
_geom_bond_site_symmetry_2
_geom_bond_publ_flag
C1 C19 1.483(4) . ?
C1 C5 1.384(4) . ?
C1 C7 1.386(4) . ?
C19 C2 1.445(4) . ?
C19 C4 1.363(4) . ?
C2 H2 0.9300 . ?
C2 C3 1.332(4) . ?
C3 H3 0.9300 . ?
C3 C6 1.465(4) . ?
C4 C8 1.436(4) . ?
C4 C9 1.431(4) . ?
N006 C8 1.135(4) . ?
C5 H5 0.9300 . ?
C5 C10 1.371(4) . ?
C6 C13 1.373(5) . ?
C6 C15 1.383(5) . ?
C7 H7 0.9300 . ?
C7 C11 1.378(4) . ?
C9 N00C 1.132(4) . ?
C10 H10 0.9300 . ?
C10 C12 1.361(5) . ?
C11 H11 0.9300 . ?
C11 C12 1.374(5) . ?
C12 H12 0.9300 . ?
C13 H13 0.9300 . ?
C13 C16 1.372(5) . ?
C14 C16 1.377(6) . ?
C14 C17 1.371(6) . ?
C14 C18 1.439(6) . ?
C15 H15 0.9300 . ?
C15 C17 1.366(5) . ?
C16 H16 0.9300 . ?
C17 H17 0.9300 . ?
C18 F1 1.419(9) . ?
C18 F2 1.576(11) . ?
C18 F3 1.329(8) . ?
C18 F2A 1.467(10) . ?
C18 F3A 1.186(9) . ?
C18 F1A 1.248(10) . ?
F2A F1A 0.691(12) . ?

loop_
_geom_torsion_atom_site_label_1
_geom_torsion_atom_site_label_2
_geom_torsion_atom_site_label_3
_geom_torsion_atom_site_label_4
_geom_torsion
_geom_torsion_site_symmetry_1
_geom_torsion_site_symmetry_2
_geom_torsion_site_symmetry_3
_geom_torsion_site_symmetry_4
_geom_torsion_publ_flag
C1 C19 C2 C3 -9.6(5) . . . . ?
C1 C19 C4 C8 -5.1(5) . . . . ?
C1 C19 C4 C9 176.8(3) . . . . ?
C1 C5 C10 C12 -0.6(5) . . . . ?
C1 C7 C11 C12 -0.7(5) . . . . ?
C19 C1 C5 C10 -178.7(3) . . . . ?
C19 C1 C7 C11 179.4(3) . . . . ?
C19 C2 C3 C6 -176.7(3) . . . . ?
C2 C19 C4 C8 176.5(3) . . . . ?
C2 C19 C4 C9 -1.6(5) . . . . ?
C2 C3 C6 C13 172.8(3) . . . . ?
C2 C3 C6 C15 -6.2(5) . . . . ?
C3 C6 C13 C16 -176.5(3) . . . . ?
C3 C6 C15 C17 177.4(4) . . . . ?
C4 C19 C2 C3 168.8(3) . . . . ?
C5 C1 C19 C2 -54.0(4) . . . . ?
C5 C1 C19 C4 127.6(3) . . . . ?
C5 C1 C7 C11 -0.1(5) . . . . ?
C5 C10 C12 C11 -0.3(6) . . . . ?
C6 C13 C16 C14 -1.2(6) . . . . ?
C6 C15 C17 C14 -0.6(7) . . . . ?
C7 C1 C19 C2 126.5(3) . . . . ?
C7 C1 C19 C4 -51.9(4) . . . . ?
C7 C1 C5 C10 0.7(5) . . . . ?
C7 C11 C12 C10 0.9(5) . . . . ?
C13 C6 C15 C17 -1.6(6) . . . . ?
C14 C18 F3 F1 -106.7(7) . . . . ?
C14 C18 F2A F1A 134.2(14) . . . . ?
C14 C18 F1A F2A -56.3(17) . . . . ?
C15 C6 C13 C16 2.5(6) . . . . ?
C16 C14 C17 C15 2.1(7) . . . . ?
C16 C14 C18 F1 171.6(5) . . . . ?
C16 C14 C18 F2 -17.0(8) . . . . ?
C16 C14 C18 F3 -115.9(7) . . . . ?
C16 C14 C18 F2A 72.2(8) . . . . ?
C16 C14 C18 F3A -43.6(10) . . . . ?
C16 C14 C18 F1A 96.2(10) . . . . ?
C17 C14 C16 C13 -1.2(7) . . . . ?
C17 C14 C18 F1 -8.8(8) . . . . ?
C17 C14 C18 F2 162.6(5) . . . . ?
C17 C14 C18 F3 63.7(9) . . . . ?
C17 C14 C18 F2A -108.2(7) . . . . ?
C17 C14 C18 F3A 136.0(8) . . . . ?
C17 C14 C18 F1A -84.2(9) . . . . ?
C18 C14 C16 C13 178.4(5) . . . . ?
C18 C14 C17 C15 -177.5(5) . . . . ?
F2 C18 F3 F1 144.7(5) . . . . ?
F3A C18 F2A F1A -93.8(14) . . . . ?
F3A C18 F1A F2A 91.4(14) . . . . ?
